data_4346778
loop_
_publ_author_name
'Escriche-Tur, Luis'
'Jover, Jes\'us'
'Font-Bardia, Merc\`e'
'Aull\'on, Gabriel'
'Corbella, Montserrat'

_publ_section_title
;
 Magnetic Behavior of Heterometallic Wheels Having a [Mn(IV)6M2O9](10+)
 Core with M = Ca(2+) and Sr(2+).
;
_journal_issue 24
_journal_name_full 'Inorganic chemistry'
_journal_page_first 11596
_journal_page_last 11605
_journal_paper_doi 10.1021/acs.inorgchem.5b02131
_journal_volume 54
_journal_year 2015
_chemical_formula_moiety 'C165 H199.98 Mn6 O39 Sr2, 10(C2 H3 N)'
_chemical_formula_sum 'C185 H230 Mn6 N10 O39 Sr2'
_chemical_formula_weight 3722.67
_space_group_IT_number 176
_space_group_name_Hall '-P 6c'
_space_group_name_H-M_alt 'P 63/m'
_symmetry_cell_setting hexagonal
_symmetry_space_group_name_H-M 'P 63/m'
_atom_sites_solution_hydrogens geom
_atom_sites_solution_primary direct
_atom_sites_solution_secondary difmap
_audit_creation_method SHELXL-97
_cell_angle_alpha 90.00
_cell_angle_beta 90.00
_cell_angle_gamma 120.00
_cell_formula_units_Z 2
_cell_length_a 19.6062(6)
_cell_length_b 19.6062(6)
_cell_length_c 28.9147(10)
_cell_measurement_reflns_used 9882
_cell_measurement_temperature 100(2)
_cell_measurement_theta_max 25.86
_cell_measurement_theta_min 2.40
_cell_volume 9625.8(5)
_computing_cell_refinement 'Bruker SAINT'
_computing_data_collection 'Bruker APEX2'
_computing_data_reduction 'Bruker SAINT'
_computing_molecular_graphics 'Bruker SHELXTL'
_computing_publication_material 'Bruker SHELXTL'
_computing_structure_refinement 'SHELXL-97 (Sheldrick, 2008)'
_computing_structure_solution 'SHELXS-97 (Sheldrick, 2008)'
_diffrn_ambient_temperature 100(2)
_diffrn_measured_fraction_theta_full 0.999
_diffrn_measured_fraction_theta_max 0.999
_diffrn_measurement_device_type 'Bruker APEX-II CCD'
_diffrn_measurement_method '\f and \w scans'
_diffrn_radiation_monochromator graphite
_diffrn_radiation_source 'fine-focus sealed tube'
_diffrn_radiation_type MoK\a
_diffrn_radiation_wavelength 0.71073
_diffrn_reflns_av_R_equivalents 0.1116
_diffrn_reflns_av_sigmaI/netI 0.0413
_diffrn_reflns_limit_h_max 24
_diffrn_reflns_limit_h_min -24
_diffrn_reflns_limit_k_max 18
_diffrn_reflns_limit_k_min -24
_diffrn_reflns_limit_l_max 36
_diffrn_reflns_limit_l_min -35
_diffrn_reflns_number 84790
_diffrn_reflns_theta_full 26.39
_diffrn_reflns_theta_max 26.39
_diffrn_reflns_theta_min 2.08
_exptl_absorpt_coefficient_mu 1.003
_exptl_absorpt_correction_T_max 0.7454
_exptl_absorpt_correction_T_min 0.6822
_exptl_absorpt_correction_type multi-scan
_exptl_absorpt_process_details sadabs
_exptl_crystal_colour 'dark red'
_exptl_crystal_density_diffrn 1.284
_exptl_crystal_density_method 'not measured'
_exptl_crystal_description prism
_exptl_crystal_F_000 3896
_exptl_crystal_size_max 0.185
_exptl_crystal_size_mid 0.079
_exptl_crystal_size_min 0.078
_refine_diff_density_max 1.483
_refine_diff_density_min -2.704
_refine_diff_density_rms 0.133
_refine_ls_extinction_method none
_refine_ls_goodness_of_fit_ref 1.041
_refine_ls_hydrogen_treatment mixed
_refine_ls_matrix_type full
_refine_ls_number_parameters 376
_refine_ls_number_reflns 6722
_refine_ls_number_restraints 5
_refine_ls_restrained_S_all 1.040
_refine_ls_R_factor_all 0.1037
_refine_ls_R_factor_gt 0.0724
_refine_ls_shift/su_max 0.000
_refine_ls_shift/su_mean 0.000
_refine_ls_structure_factor_coef Fsqd
_refine_ls_weighting_details 'calc w=1/[\s^2^(Fo^2^)+(0.1098P)^2^+44.5689P] where P=(Fo^2^+2Fc^2^)/3'
_refine_ls_weighting_scheme calc
_refine_ls_wR_factor_gt 0.1948
_refine_ls_wR_factor_ref 0.2184
_reflns_number_gt 4961
_reflns_number_total 6722
_reflns_threshold_expression >2\s(I)
_cod_data_source_file ic5b02131_si_002.cif
_cod_data_source_block compound_2
_cod_depositor_comments
;
The following automatic conversions were performed:

data item '_symmetry_cell_setting' value 'Hexagonal' was changed to
'hexagonal' in accordance with the
/home/saulius/struct/COD-crude-data/automatic-downloads/DataCite-retrospective/ACS/depositions/lib/dictionaries/cif_core.dic
dictionary named 'cif_core.dic' version 2.4.2 last updated on
2011-04-26.

Automatic conversion script
Id: cif_fix_values 6909 2019-04-08 15:41:33Z antanas 
;
_cod_original_sg_symbol_H-M P63/m
_cod_database_code 4346778

loop_
_symmetry_equiv_pos_as_xyz
'x, y, z'
'x-y, x, z+1/2'
'-y, x-y, z'
'-x, -y, z+1/2'
'-x+y, -x, z'
'y, -x+y, z+1/2'
'-x, -y, -z'
'-x+y, -x, -z-1/2'
'y, -x+y, -z'
'x, y, -z-1/2'
'x-y, x, -z'
'-y, x-y, -z-1/2'

loop_
_atom_site_label
_atom_site_type_symbol
_atom_site_fract_x
_atom_site_fract_y
_atom_site_fract_z
_atom_site_U_iso_or_equiv
_atom_site_adp_type
_atom_site_occupancy
_atom_site_symmetry_multiplicity
_atom_site_calc_flag
_atom_site_refinement_flags
C5W C 0.0000 0.0000 0.0249(6) 0.062(4) Uani 1 3 d S
N3W N 0.0000 0.0000 0.0599(13) 0.102(10) Uani 0.50 3 d SP
C3W C 0.1122(11) 0.1733(17) 0.1491(5) 0.231(13) Uani 1 1 d .
C4W C 0.0354(9) 0.1666(9) 0.1307(5) 0.122(4) Uani 1 1 d .
N2W N -0.0199(7) 0.1580(11) 0.1153(6) 0.235(11) Uani 1 1 d .
C1W C 0.2425(9) 0.1371(8) 0.2500 0.126(8) Uani 1 2 d S
C2W C 0.1741(10) 0.0588(12) 0.2500 0.088(5) Uani 1 2 d S
N1W N 0.1141(9) -0.0102(12) 0.2500 0.115(5) Uani 1 2 d S
Mn1 Mn 0.49289(5) 0.21647(5) 0.2500 0.0127(2) Uani 1 2 d S
Mn2 Mn 0.59217(5) 0.15702(5) 0.2500 0.0125(2) Uani 1 2 d S
Sr1 Sr 0.6667 0.3333 0.18424(3) 0.0316(3) Uani 1 3 d S
O1 O 0.54661(17) 0.19131(17) 0.20736(10) 0.0148(6) Uani 1 1 d .
O2 O 0.5703(2) 0.3188(2) 0.2500 0.0138(9) Uani 1 2 d S
O3 O 0.4101(2) 0.1038(2) 0.2500 0.0167(9) Uani 1 2 d S
O4 O 0.4918(3) 0.0536(3) 0.2500 0.0172(9) Uani 1 2 d S
O5 O 0.48319(18) 0.36790(18) 0.20267(10) 0.0174(6) Uani 1 1 d .
O6 O 0.43302(18) 0.23500(18) 0.20197(11) 0.0189(7) Uani 1 1 d .
C1 C 0.4243(4) 0.0475(4) 0.2500 0.0190(13) Uani 1 2 d S
C2 C 0.3546(4) -0.0340(4) 0.2500 0.0325(7) Uani 1 2 d S
C3 C 0.2792(4) -0.0460(4) 0.2500 0.0325(7) Uani 1 2 d S
H3 H 0.2718 -0.0027 0.2500 0.039 Uiso 1 2 calc SR
C4 C 0.2141(4) -0.1208(4) 0.2500 0.0325(7) Uani 1 2 d S
H4 H 0.1642 -0.1263 0.2500 0.039 Uiso 1 2 calc SR
C5 C 0.2206(4) -0.1869(4) 0.2500 0.0325(7) Uani 1 2 d S
C6 C 0.2971(4) -0.1747(4) 0.2500 0.0325(7) Uani 1 2 d S
H6 H 0.3042 -0.2182 0.2500 0.039 Uiso 1 2 calc SR
C7 C 0.3628(4) -0.0999(4) 0.2500 0.0325(7) Uani 1 2 d S
H7 H 0.4129 -0.0940 0.2500 0.039 Uiso 1 2 calc SR
C8 C 0.1497(4) -0.2705(4) 0.2500 0.0310(17) Uani 1 2 d SD
C9 C 0.0700(6) -0.2726(6) 0.2500 0.064(3) Uani 1 2 d SD
H9A H 0.0284(7) -0.3267(10) 0.2500 0.097 Uiso 1 2 d SD
H9B H 0.0666(11) -0.2474(18) 0.2222(10) 0.097 Uiso 1 1 d D
C10 C 0.1521(4) -0.3148(4) 0.2070(2) 0.0474(17) Uani 1 1 d .
H10A H 0.1075 -0.3672 0.2071 0.071 Uiso 1 1 calc R
H10B H 0.1997 -0.3174 0.2072 0.071 Uiso 1 1 calc R
H10C H 0.1507 -0.2876 0.1797 0.071 Uiso 1 1 calc R
C11 C 0.4393(3) 0.2987(3) 0.18651(16) 0.0178(9) Uani 1 1 d .
C12 C 0.3906(3) 0.2929(3) 0.14583(16) 0.0177(9) Uani 1 1 d .
C13 C 0.3881(3) 0.3588(3) 0.13098(17) 0.0227(10) Uani 1 1 d .
H13 H 0.4162 0.4061 0.1470 0.027 Uiso 1 1 calc R
C14 C 0.3442(3) 0.3551(3) 0.09237(18) 0.0247(10) Uani 1 1 d .
H14 H 0.3429 0.3999 0.0831 0.030 Uiso 1 1 calc R
C15 C 0.3020(3) 0.2858(3) 0.06728(17) 0.0213(10) Uani 1 1 d .
C16 C 0.3039(3) 0.2199(3) 0.0833(2) 0.0322(12) Uani 1 1 d .
H16 H 0.2756 0.1725 0.0675 0.039 Uiso 1 1 calc R
C17 C 0.3467(3) 0.2226(3) 0.12223(19) 0.0303(12) Uani 1 1 d .
H17 H 0.3460 0.1773 0.1325 0.036 Uiso 1 1 calc R
C18 C 0.2582(3) 0.2821(3) 0.02280(17) 0.0247(11) Uani 1 1 d .
C19 C 0.3031(4) 0.2730(4) -0.0172(2) 0.0411(15) Uani 1 1 d .
H19A H 0.2769 0.2705 -0.0457 0.062 Uiso 1 1 calc R
H19B H 0.3052 0.2255 -0.0133 0.062 Uiso 1 1 calc R
H19C H 0.3556 0.3173 -0.0179 0.062 Uiso 1 1 calc R
C20 C 0.2530(3) 0.3560(3) 0.0147(2) 0.0337(12) Uani 1 1 d .
H20A H 0.2248 0.3628 0.0398 0.051 Uiso 1 1 calc R
H20B H 0.2258 0.3510 -0.0138 0.051 Uiso 1 1 calc R
H20C H 0.3051 0.4008 0.0130 0.051 Uiso 1 1 calc R
C21 C 0.1746(3) 0.2110(3) 0.0234(2) 0.0363(13) Uani 1 1 d .
H21A H 0.1457 0.2162 0.0487 0.054 Uiso 1 1 calc R
H21B H 0.1771 0.1637 0.0272 0.054 Uiso 1 1 calc R
H21C H 0.1487 0.2087 -0.0052 0.054 Uiso 1 1 calc R
O7 O 0.7613(2) 0.4273(2) 0.12213(12) 0.0257(8) Uani 1 1 d .
O8 O 0.8555(2) 0.3950(2) 0.11766(11) 0.0257(8) Uani 1 1 d .
H8 H 0.8451 0.3848 0.1452 0.039 Uiso 0.83 1 calc PR
C22 C 0.8109(3) 0.4218(3) 0.10011(17) 0.0226(10) Uani 1 1 d .
C23 C 0.8254(3) 0.4425(3) 0.05021(17) 0.0208(10) Uani 1 1 d .
C24 C 0.8845(3) 0.4391(3) 0.02558(18) 0.0283(11) Uani 1 1 d .
H24 H 0.9169 0.4239 0.0404 0.034 Uiso 1 1 calc R
C25 C 0.8955(3) 0.4585(3) -0.02085(18) 0.0296(12) Uani 1 1 d .
H25 H 0.9361 0.4568 -0.0365 0.035 Uiso 1 1 calc R
C26 C 0.8481(3) 0.4802(3) -0.04480(16) 0.0226(10) Uani 1 1 d .
C27 C 0.7879(3) 0.4817(3) -0.01961(18) 0.0278(11) Uani 1 1 d .
H27 H 0.7541 0.4948 -0.0346 0.033 Uiso 1 1 calc R
C28 C 0.7775(3) 0.4642(3) 0.02695(18) 0.0287(11) Uani 1 1 d .
H28 H 0.7378 0.4670 0.0429 0.034 Uiso 1 1 calc R
C29 C 0.8579(3) 0.4978(3) -0.09671(17) 0.0280(11) Uani 1 1 d .
C30 C 0.8341(3) 0.5589(4) -0.11046(19) 0.0342(12) Uani 1 1 d .
H30A H 0.8672 0.6076 -0.0947 0.051 Uiso 1 1 calc R
H30B H 0.7802 0.5398 -0.1020 0.051 Uiso 1 1 calc R
H30C H 0.8401 0.5675 -0.1433 0.051 Uiso 1 1 calc R
C31 C 0.9442(4) 0.5313(4) -0.1124(2) 0.0427(15) Uani 1 1 d .
H31A H 0.9773 0.5798 -0.0964 0.064 Uiso 1 1 calc R
H31B H 0.9479 0.5408 -0.1451 0.064 Uiso 1 1 calc R
H31C H 0.9609 0.4940 -0.1054 0.064 Uiso 1 1 calc R
C32 C 0.8050(5) 0.4207(4) -0.1222(2) 0.0522(18) Uani 1 1 d .
H32A H 0.8099 0.4300 -0.1549 0.078 Uiso 1 1 calc R
H32B H 0.7513 0.4008 -0.1131 0.078 Uiso 1 1 calc R
H32C H 0.8207 0.3829 -0.1145 0.078 Uiso 1 1 calc R

loop_
_atom_site_aniso_label
_atom_site_aniso_U_11
_atom_site_aniso_U_22
_atom_site_aniso_U_33
_atom_site_aniso_U_23
_atom_site_aniso_U_13
_atom_site_aniso_U_12
C5W 0.051(5) 0.051(5) 0.085(11) 0.000 0.000 0.025(2)
N3W 0.107(17) 0.107(17) 0.09(2) 0.000 0.000 0.054(8)
C3W 0.168(15) 0.54(4) 0.068(9) 0.015(15) 0.010(9) 0.24(2)
C4W 0.123(11) 0.154(13) 0.090(9) 0.033(8) 0.022(8) 0.070(10)
N2W 0.069(7) 0.36(2) 0.230(17) 0.208(17) 0.009(8) 0.070(10)
C1W 0.063(9) 0.039(7) 0.26(3) 0.000 0.000 0.017(6)
C2W 0.082(10) 0.137(15) 0.079(10) 0.000 0.000 0.080(11)
N1W 0.100(10) 0.197(17) 0.091(10) 0.000 0.000 0.107(12)
Mn1 0.0138(4) 0.0142(5) 0.0094(4) 0.000 0.000 0.0067(4)
Mn2 0.0144(5) 0.0146(5) 0.0086(4) 0.000 0.000 0.0073(4)
Sr1 0.0343(3) 0.0343(3) 0.0262(5) 0.000 0.000 0.01714(17)
O1 0.0166(15) 0.0180(15) 0.0101(15) -0.0009(12) -0.0008(12) 0.0090(13)
O2 0.014(2) 0.012(2) 0.013(2) 0.000 0.000 0.0047(17)
O3 0.015(2) 0.014(2) 0.022(2) 0.000 0.000 0.0071(18)
O4 0.019(2) 0.019(2) 0.015(2) 0.000 0.000 0.0109(19)
O5 0.0197(16) 0.0189(16) 0.0130(15) -0.0032(12) -0.0037(12) 0.0093(13)
O6 0.0196(16) 0.0179(16) 0.0183(16) -0.0004(13) -0.0034(13) 0.0086(13)
C1 0.017(3) 0.018(3) 0.016(3) 0.000 0.000 0.003(3)
C2 0.0244(15) 0.0212(15) 0.051(2) 0.000 0.000 0.0108(13)
C3 0.0244(15) 0.0212(15) 0.051(2) 0.000 0.000 0.0108(13)
C4 0.0244(15) 0.0212(15) 0.051(2) 0.000 0.000 0.0108(13)
C5 0.0244(15) 0.0212(15) 0.051(2) 0.000 0.000 0.0108(13)
C6 0.0244(15) 0.0212(15) 0.051(2) 0.000 0.000 0.0108(13)
C7 0.0244(15) 0.0212(15) 0.051(2) 0.000 0.000 0.0108(13)
C8 0.027(4) 0.022(4) 0.033(4) 0.000 0.000 0.004(3)
C9 0.032(5) 0.034(5) 0.111(10) 0.000 0.000 0.005(4)
C10 0.047(4) 0.031(3) 0.035(3) -0.003(3) 0.003(3) -0.002(3)
C11 0.016(2) 0.022(2) 0.016(2) -0.0003(18) 0.0006(17) 0.0105(19)
C12 0.019(2) 0.022(2) 0.016(2) -0.0012(18) -0.0009(17) 0.0127(19)
C13 0.024(2) 0.020(2) 0.023(2) -0.0031(19) -0.007(2) 0.010(2)
C14 0.030(3) 0.024(2) 0.024(3) -0.001(2) -0.006(2) 0.015(2)
C15 0.021(2) 0.029(3) 0.019(2) -0.0043(19) -0.0055(18) 0.016(2)
C16 0.042(3) 0.028(3) 0.034(3) -0.012(2) -0.017(2) 0.023(3)
C17 0.041(3) 0.027(3) 0.030(3) -0.004(2) -0.014(2) 0.023(2)
C18 0.027(3) 0.034(3) 0.021(2) -0.005(2) -0.007(2) 0.021(2)
C19 0.045(3) 0.066(4) 0.028(3) -0.004(3) -0.006(3) 0.038(3)
C20 0.038(3) 0.038(3) 0.031(3) -0.003(2) -0.012(2) 0.023(3)
C21 0.030(3) 0.034(3) 0.041(3) -0.002(3) -0.011(2) 0.013(2)
O7 0.0277(18) 0.0324(19) 0.0198(17) -0.0006(14) 0.0055(14) 0.0172(16)
O8 0.0295(19) 0.040(2) 0.0131(16) 0.0040(15) 0.0037(14) 0.0213(17)
C22 0.026(2) 0.022(2) 0.018(2) 0.0000(19) 0.003(2) 0.010(2)
C23 0.022(2) 0.019(2) 0.020(2) -0.0014(18) 0.0014(18) 0.0082(19)
C24 0.027(3) 0.041(3) 0.022(3) 0.000(2) -0.001(2) 0.021(2)
C25 0.027(3) 0.045(3) 0.022(3) 0.001(2) 0.007(2) 0.022(2)
C26 0.026(2) 0.026(2) 0.016(2) 0.0019(19) 0.0022(19) 0.013(2)
C27 0.031(3) 0.036(3) 0.026(3) 0.009(2) 0.005(2) 0.024(2)
C28 0.031(3) 0.035(3) 0.026(3) 0.006(2) 0.008(2) 0.021(2)
C29 0.036(3) 0.038(3) 0.015(2) 0.001(2) 0.000(2) 0.022(2)
C30 0.040(3) 0.046(3) 0.022(3) 0.003(2) -0.003(2) 0.026(3)
C31 0.042(3) 0.071(4) 0.028(3) 0.020(3) 0.015(3) 0.038(3)
C32 0.081(5) 0.046(4) 0.024(3) -0.006(3) -0.003(3) 0.027(4)

loop_
_atom_type_symbol
_atom_type_description
_atom_type_scat_dispersion_real
_atom_type_scat_dispersion_imag
_atom_type_scat_source
C C 0.0033 0.0016 'International Tables Vol C Tables 4.2.6.8 and 6.1.1.4'
Mn Mn 0.3368 0.7283 'International Tables Vol C Tables 4.2.6.8 and 6.1.1.4'
O O 0.0106 0.0060 'International Tables Vol C Tables 4.2.6.8 and 6.1.1.4'
Sr Sr -1.5307 3.2498 'International Tables Vol C Tables 4.2.6.8 and 6.1.1.4'
N N 0.0061 0.0033 'International Tables Vol C Tables 4.2.6.8 and 6.1.1.4'
H H 0.0000 0.0000 'International Tables Vol C Tables 4.2.6.8 and 6.1.1.4'

loop_
_geom_angle_atom_site_label_1
_geom_angle_atom_site_label_2
_geom_angle_atom_site_label_3
_geom_angle
_geom_angle_site_symmetry_1
_geom_angle_site_symmetry_3
N3W C5W C5W 180.000(1) . 7
N2W C4W C3W 175(2) . .
N1W C2W C1W 179.8(15) . .
O2 Mn1 O1 91.27(14) . 10_556
O2 Mn1 O1 91.27(14) . .
O1 Mn1 O1 84.05(18) 10_556 .
O2 Mn1 O6 92.42(13) . 10_556
O1 Mn1 O6 92.91(13) 10_556 10_556
O1 Mn1 O6 175.27(14) . 10_556
O2 Mn1 O6 92.42(13) . .
O1 Mn1 O6 175.27(14) 10_556 .
O1 Mn1 O6 92.91(13) . .
O6 Mn1 O6 89.89(19) 10_556 .
O2 Mn1 O3 178.70(19) . .
O1 Mn1 O3 87.76(13) 10_556 .
O1 Mn1 O3 87.76(13) . .
O6 Mn1 O3 88.50(13) 10_556 .
O6 Mn1 O3 88.50(13) . .
O2 Mn1 Mn2 95.27(14) . .
O1 Mn1 Mn2 42.15(9) 10_556 .
O1 Mn1 Mn2 42.15(9) . .
O6 Mn1 Mn2 134.40(10) 10_556 .
O6 Mn1 Mn2 134.40(10) . .
O3 Mn1 Mn2 83.43(13) . .
O2 Mn1 Sr1 44.36(9) . 8_666
O1 Mn1 Sr1 47.41(9) 10_556 8_666
O1 Mn1 Sr1 92.21(10) . 8_666
O6 Mn1 Sr1 88.37(9) 10_556 8_666
O6 Mn1 Sr1 136.57(10) . 8_666
O3 Mn1 Sr1 134.79(8) . 8_666
Mn2 Mn1 Sr1 67.45(2) . 8_666
O2 Mn1 Sr1 44.36(9) . .
O1 Mn1 Sr1 92.21(10) 10_556 .
O1 Mn1 Sr1 47.41(9) . .
O6 Mn1 Sr1 136.57(10) 10_556 .
O6 Mn1 Sr1 88.37(9) . .
O3 Mn1 Sr1 134.79(8) . .
Mn2 Mn1 Sr1 67.45(2) . .
Sr1 Mn1 Sr1 64.58(3) 8_666 .
O2 Mn2 O1 91.27(14) 3_655 10_556
O2 Mn2 O1 91.27(14) 3_655 .
O1 Mn2 O1 84.37(19) 10_556 .
O2 Mn2 O5 92.62(13) 3_655 12_656
O1 Mn2 O5 93.06(13) 10_556 12_656
O1 Mn2 O5 175.39(14) . 12_656
O2 Mn2 O5 92.62(13) 3_655 3_655
O1 Mn2 O5 175.39(14) 10_556 3_655
O1 Mn2 O5 93.06(13) . 3_655
O5 Mn2 O5 89.25(19) 12_656 3_655
O2 Mn2 O4 178.55(18) 3_655 .
O1 Mn2 O4 87.66(13) 10_556 .
O1 Mn2 O4 87.66(13) . .
O5 Mn2 O4 88.41(13) 12_656 .
O5 Mn2 O4 88.41(13) 3_655 .
O2 Mn2 Mn1 95.30(13) 3_655 .
O1 Mn2 Mn1 42.31(9) 10_556 .
O1 Mn2 Mn1 42.31(9) . .
O5 Mn2 Mn1 134.67(9) 12_656 .
O5 Mn2 Mn1 134.67(9) 3_655 .
O4 Mn2 Mn1 83.25(13) . .
O2 Mn2 Sr1 44.33(8) 3_655 8_666
O1 Mn2 Sr1 47.44(9) 10_556 8_666
O1 Mn2 Sr1 92.39(10) . 8_666
O5 Mn2 Sr1 88.67(9) 12_656 8_666
O5 Mn2 Sr1 136.70(10) 3_655 8_666
O4 Mn2 Sr1 134.73(8) . 8_666
Mn1 Mn2 Sr1 67.54(2) . 8_666
O2 Mn2 Sr1 44.33(8) 3_655 .
O1 Mn2 Sr1 92.39(10) 10_556 .
O1 Mn2 Sr1 47.44(9) . .
O5 Mn2 Sr1 136.70(10) 12_656 .
O5 Mn2 Sr1 88.67(9) 3_655 .
O4 Mn2 Sr1 134.73(8) . .
Mn1 Mn2 Sr1 67.54(2) . .
Sr1 Mn2 Sr1 64.63(3) 8_666 .
O7 Sr1 O7 76.80(12) 5_665 .
O7 Sr1 O7 76.80(12) 5_665 3_655
O7 Sr1 O7 76.80(12) . 3_655
O7 Sr1 O2 91.60(10) 5_665 3_655
O7 Sr1 O2 133.69(11) . 3_655
O7 Sr1 O2 144.44(12) 3_655 3_655
O7 Sr1 O2 144.44(11) 5_665 8_666
O7 Sr1 O2 91.60(10) . 8_666
O7 Sr1 O2 133.69(11) 3_655 8_666
O2 Sr1 O2 72.19(11) 3_655 8_666
O7 Sr1 O2 133.69(11) 5_665 .
O7 Sr1 O2 144.44(11) . .
O7 Sr1 O2 91.60(10) 3_655 .
O2 Sr1 O2 72.19(11) 3_655 .
O2 Sr1 O2 72.19(10) 8_666 .
O7 Sr1 O1 85.41(10) 5_665 3_655
O7 Sr1 O1 74.97(10) . 3_655
O7 Sr1 O1 149.38(10) 3_655 3_655
O2 Sr1 O1 59.34(11) 3_655 3_655
O2 Sr1 O1 59.04(11) 8_666 3_655
O2 Sr1 O1 118.42(10) . 3_655
O7 Sr1 O1 74.97(10) 5_665 .
O7 Sr1 O1 149.38(10) . .
O7 Sr1 O1 85.41(10) 3_655 .
O2 Sr1 O1 59.04(11) 3_655 .
O2 Sr1 O1 118.42(10) 8_666 .
O2 Sr1 O1 59.34(11) . .
O1 Sr1 O1 114.00(5) 3_655 .
O7 Sr1 O1 149.38(10) 5_665 5_665
O7 Sr1 O1 85.41(10) . 5_665
O7 Sr1 O1 74.97(10) 3_655 5_665
O2 Sr1 O1 118.42(10) 3_655 5_665
O2 Sr1 O1 59.34(11) 8_666 5_665
O2 Sr1 O1 59.04(11) . 5_665
O1 Sr1 O1 114.00(5) 3_655 5_665
O1 Sr1 O1 114.00(5) . 5_665
O7 Sr1 Mn2 115.46(8) 5_665 3_655
O7 Sr1 Mn2 79.70(8) . 3_655
O7 Sr1 Mn2 150.05(8) 3_655 3_655
O2 Sr1 Mn2 65.09(9) 3_655 3_655
O2 Sr1 Mn2 29.02(9) 8_666 3_655
O2 Sr1 Mn2 96.89(7) . 3_655
O1 Sr1 Mn2 30.30(6) 3_655 3_655
O1 Sr1 Mn2 123.50(7) . 3_655
O1 Sr1 Mn2 84.93(7) 5_665 3_655
O7 Sr1 Mn2 79.70(8) 5_665 .
O7 Sr1 Mn2 150.05(8) . .
O7 Sr1 Mn2 115.46(8) 3_655 .
O2 Sr1 Mn2 29.02(9) 3_655 .
O2 Sr1 Mn2 96.89(7) 8_666 .
O2 Sr1 Mn2 65.09(9) . .
O1 Sr1 Mn2 84.93(7) 3_655 .
O1 Sr1 Mn2 30.30(6) . .
O1 Sr1 Mn2 123.50(7) 5_665 .
Mn2 Sr1 Mn2 94.09(2) 3_655 .
O7 Sr1 Mn2 150.05(8) 5_665 8_666
O7 Sr1 Mn2 115.46(8) . 8_666
O7 Sr1 Mn2 79.70(8) 3_655 8_666
O2 Sr1 Mn2 96.89(7) 3_655 8_666
O2 Sr1 Mn2 65.09(9) 8_666 8_666
O2 Sr1 Mn2 29.02(9) . 8_666
O1 Sr1 Mn2 123.50(7) 3_655 8_666
O1 Sr1 Mn2 84.93(7) . 8_666
O1 Sr1 Mn2 30.30(6) 5_665 8_666
Mn2 Sr1 Mn2 94.09(2) 3_655 8_666
Mn2 Sr1 Mn2 94.09(2) . 8_666
Mn2 O1 Mn1 95.54(14) . .
Mn2 O1 Sr1 102.27(12) . .
Mn1 O1 Sr1 102.21(13) . .
Mn2 O2 Mn1 130.6(2) 8_666 .
Mn2 O2 Sr1 106.65(13) 8_666 8_666
Mn1 O2 Sr1 106.40(13) . 8_666
Mn2 O2 Sr1 106.65(13) 8_666 .
Mn1 O2 Sr1 106.40(13) . .
Sr1 O2 Sr1 94.28(13) 8_666 .
C1 O3 Mn1 123.8(4) . .
C1 O4 Mn2 123.2(4) . .
C11 O5 Mn2 131.7(3) . 8_666
C11 O6 Mn1 131.0(3) . .
O3 C1 O4 126.3(6) . .
O3 C1 C2 116.7(6) . .
O4 C1 C2 117.0(6) . .
C3 C2 C7 117.2(7) . .
C3 C2 C1 120.9(7) . .
C7 C2 C1 121.9(7) . .
C2 C3 C4 121.6(7) . .
C2 C3 H3 119.2 . .
C4 C3 H3 119.2 . .
C5 C4 C3 122.3(7) . .
C5 C4 H4 118.9 . .
C3 C4 H4 118.9 . .
C4 C5 C6 116.1(7) . .
C4 C5 C8 123.4(7) . .
C6 C5 C8 120.5(7) . .
C7 C6 C5 122.1(7) . .
C7 C6 H6 118.9 . .
C5 C6 H6 118.9 . .
C2 C7 C6 120.6(7) . .
C2 C7 H7 119.7 . .
C6 C7 H7 119.7 . .
C5 C8 C10 109.8(4) . 10_556
C5 C8 C10 109.8(4) . .
C10 C8 C10 108.6(7) 10_556 .
C5 C8 C9 113.2(7) . .
C10 C8 C9 107.7(5) 10_556 .
C10 C8 C9 107.7(5) . .
C8 C9 H9A 108.5(14) . .
C8 C9 H9B 108.3(14) . .
H9A C9 H9B 109.2(15) . .
C8 C10 H10A 109.5 . .
C8 C10 H10B 109.5 . .
H10A C10 H10B 109.5 . .
C8 C10 H10C 109.5 . .
H10A C10 H10C 109.5 . .
H10B C10 H10C 109.5 . .
O6 C11 O5 126.6(4) . .
O6 C11 C12 117.5(4) . .
O5 C11 C12 115.9(4) . .
C13 C12 C17 118.8(4) . .
C13 C12 C11 119.7(4) . .
C17 C12 C11 121.4(4) . .
C12 C13 C14 120.6(4) . .
C12 C13 H13 119.7 . .
C14 C13 H13 119.7 . .
C13 C14 C15 121.4(4) . .
C13 C14 H14 119.3 . .
C15 C14 H14 119.3 . .
C16 C15 C14 117.1(4) . .
C16 C15 C18 120.8(4) . .
C14 C15 C18 122.0(4) . .
C17 C16 C15 122.0(5) . .
C17 C16 H16 119.0 . .
C15 C16 H16 119.0 . .
C12 C17 C16 120.0(5) . .
C12 C17 H17 120.0 . .
C16 C17 H17 120.0 . .
C19 C18 C20 108.3(5) . .
C19 C18 C15 107.5(4) . .
C20 C18 C15 112.9(4) . .
C19 C18 C21 108.8(5) . .
C20 C18 C21 108.6(4) . .
C15 C18 C21 110.7(4) . .
C18 C19 H19A 109.5 . .
C18 C19 H19B 109.5 . .
H19A C19 H19B 109.5 . .
C18 C19 H19C 109.5 . .
H19A C19 H19C 109.5 . .
H19B C19 H19C 109.5 . .
C18 C20 H20A 109.5 . .
C18 C20 H20B 109.5 . .
H20A C20 H20B 109.5 . .
C18 C20 H20C 109.5 . .
H20A C20 H20C 109.5 . .
H20B C20 H20C 109.5 . .
C18 C21 H21A 109.5 . .
C18 C21 H21B 109.5 . .
H21A C21 H21B 109.5 . .
C18 C21 H21C 109.5 . .
H21A C21 H21C 109.5 . .
H21B C21 H21C 109.5 . .
C22 O7 Sr1 128.7(3) . .
C22 O8 H8 109.5 . .
O7 C22 O8 123.6(4) . .
O7 C22 C23 122.5(5) . .
O8 C22 C23 113.9(4) . .
C28 C23 C24 118.4(5) . .
C28 C23 C22 119.3(4) . .
C24 C23 C22 122.3(5) . .
C25 C24 C23 120.2(5) . .
C25 C24 H24 119.9 . .
C23 C24 H24 119.9 . .
C24 C25 C26 122.2(5) . .
C24 C25 H25 118.9 . .
C26 C25 H25 118.9 . .
C25 C26 C27 116.6(4) . .
C25 C26 C29 122.2(4) . .
C27 C26 C29 121.1(4) . .
C28 C27 C26 121.6(5) . .
C28 C27 H27 119.2 . .
C26 C27 H27 119.2 . .
C27 C28 C23 120.8(5) . .
C27 C28 H28 119.6 . .
C23 C28 H28 119.6 . .
C32 C29 C26 107.6(5) . .
C32 C29 C30 109.0(5) . .
C26 C29 C30 112.2(4) . .
C32 C29 C31 109.6(5) . .
C26 C29 C31 111.7(4) . .
C30 C29 C31 106.7(5) . .
C29 C30 H30A 109.5 . .
C29 C30 H30B 109.5 . .
H30A C30 H30B 109.5 . .
C29 C30 H30C 109.5 . .
H30A C30 H30C 109.5 . .
H30B C30 H30C 109.5 . .
C29 C31 H31A 109.5 . .
C29 C31 H31B 109.5 . .
H31A C31 H31B 109.5 . .
C29 C31 H31C 109.5 . .
H31A C31 H31C 109.5 . .
H31B C31 H31C 109.5 . .
C29 C32 H32A 109.5 . .
C29 C32 H32B 109.5 . .
H32A C32 H32B 109.5 . .
C29 C32 H32C 109.5 . .
H32A C32 H32C 109.5 . .
H32B C32 H32C 109.5 . .

loop_
_geom_bond_atom_site_label_1
_geom_bond_atom_site_label_2
_geom_bond_distance
_geom_bond_site_symmetry_2
C5W N3W 1.01(3) .
C5W C5W 1.44(4) 7
C3W C4W 1.54(2) .
C4W N2W 1.105(16) .
C1W C2W 1.45(2) .
C2W N1W 1.27(2) .
Mn1 O2 1.812(4) .
Mn1 O1 1.842(3) 10_556
Mn1 O1 1.842(3) .
Mn1 O6 1.966(3) 10_556
Mn1 O6 1.966(3) .
Mn1 O3 1.982(4) .
Mn1 Mn2 2.7234(13) .
Mn1 Sr1 3.5591(9) 8_666
Mn1 Sr1 3.5591(9) .
Mn2 O2 1.801(4) 3_655
Mn2 O1 1.836(3) 10_556
Mn2 O1 1.836(3) .
Mn2 O5 1.948(3) 12_656
Mn2 O5 1.948(3) 3_655
Mn2 O4 1.998(4) .
Mn2 Sr1 3.5566(9) 8_666
Mn2 Sr1 3.5566(9) .
Sr1 O7 2.577(3) 5_665
Sr1 O7 2.577(3) .
Sr1 O7 2.577(3) 3_655
Sr1 O2 2.594(3) 3_655
Sr1 O2 2.594(3) 8_666
Sr1 O2 2.594(3) .
Sr1 O1 2.681(3) 3_655
Sr1 O1 2.681(3) .
Sr1 O1 2.681(3) 5_665
Sr1 Mn2 3.5566(9) 3_655
Sr1 Mn2 3.5566(9) 8_666
O2 Mn2 1.801(4) 8_666
O2 Sr1 2.594(3) 8_666
O3 C1 1.267(8) .
O4 C1 1.269(8) .
O5 C11 1.278(5) .
O5 Mn2 1.948(3) 8_666
O6 C11 1.273(6) .
C1 C2 1.495(9) .
C2 C3 1.376(11) .
C2 C7 1.379(10) .
C3 C4 1.381(10) .
C3 H3 0.9300 .
C4 C5 1.363(10) .
C4 H4 0.9300 .
C5 C6 1.395(10) .
C5 C8 1.531(10) .
C6 C7 1.386(10) .
C6 H6 0.9300 .
C7 H7 0.9300 .
C8 C10 1.531(8) 10_556
C8 C10 1.531(8) .
C8 C9 1.543(13) .
C9 H9A 0.962(10) .
C9 H9B 0.962(10) .
C10 H10A 0.9600 .
C10 H10B 0.9600 .
C10 H10C 0.9600 .
C11 C12 1.483(6) .
C12 C13 1.385(6) .
C12 C17 1.386(7) .
C13 C14 1.390(7) .
C13 H13 0.9300 .
C14 C15 1.390(7) .
C14 H14 0.9300 .
C15 C16 1.390(7) .
C15 C18 1.529(6) .
C16 C17 1.390(7) .
C16 H16 0.9300 .
C17 H17 0.9300 .
C18 C19 1.517(7) .
C18 C20 1.520(7) .
C18 C21 1.530(7) .
C19 H19A 0.9600 .
C19 H19B 0.9600 .
C19 H19C 0.9600 .
C20 H20A 0.9600 .
C20 H20B 0.9600 .
C20 H20C 0.9600 .
C21 H21A 0.9600 .
C21 H21B 0.9600 .
C21 H21C 0.9600 .
O7 C22 1.212(6) .
O8 C22 1.327(6) .
O8 H8 0.8200 .
C22 C23 1.487(7) .
C23 C28 1.384(7) .
C23 C24 1.390(7) .
C24 C25 1.382(7) .
C24 H24 0.9300 .
C25 C26 1.385(7) .
C25 H25 0.9300 .
C26 C27 1.400(7) .
C26 C29 1.531(7) .
C27 C28 1.379(7) .
C27 H27 0.9300 .
C28 H28 0.9300 .
C29 C32 1.528(8) .
C29 C30 1.538(7) .
C29 C31 1.546(8) .
C30 H30A 0.9600 .
C30 H30B 0.9600 .
C30 H30C 0.9600 .
C31 H31A 0.9600 .
C31 H31B 0.9600 .
C31 H31C 0.9600 .
C32 H32A 0.9600 .
C32 H32B 0.9600 .
C32 H32C 0.9600 .
